data_7240356
loop_
_publ_author_name
'Fritzsche, Ana-Maria'
'Scholz, Sebastian'
'Krasowska, Ma\/lgorzata'
'Bhattacharyya, Kalishankar'
'Toma, Ana Maria'
'Silvestru, Cristian'
'Korb, Marcus'
'R\"uffer, Tobias'
'Lang, Heinrich'
'Auer, Alexander A.'
'Mehring, Michael'

_publ_section_title
;
 Evaluation of bismuth-based dispersion energy donors - synthesis,
 structure and theoretical study of 2-biphenylbismuth(iii) derivatives.
;
_journal_issue 18
_journal_name_full 'Physical chemistry chemical physics : PCCP'
_journal_page_first 10189
_journal_page_last 10211
_journal_paper_doi 10.1039/c9cp06924k
_journal_volume 22
_journal_year 2020
_chemical_formula_moiety 'C24 H18 Bi Br'
_chemical_formula_sum 'C24 H18 Bi Br'
_chemical_formula_weight 595.27
_space_group_crystal_system monoclinic
_space_group_IT_number 14
_space_group_name_Hall '-P 2yn'
_space_group_name_H-M_alt 'P 1 21/n 1'
_atom_sites_solution_hydrogens geom
_audit_creation_method SHELXL-2018/3
_audit_update_record
;
2020-03-16 deposited with the CCDC.	2020-04-20 downloaded from the CCDC.
;
_cell_angle_alpha 90
_cell_angle_beta 107.717(7)
_cell_angle_gamma 90
_cell_formula_units_Z 4
_cell_length_a 9.9115(7)
_cell_length_b 15.7922(9)
_cell_length_c 13.3369(8)
_cell_measurement_reflns_used 2726
_cell_measurement_temperature 115.7(10)
_cell_measurement_theta_max 27.6480
_cell_measurement_theta_min 3.3680
_cell_volume 1988.5(2)
_computing_cell_refinement 'CrysAlisPro 1.171.38.41l (Rigaku OD, 2015)'
_computing_data_collection 'CrysAlisPro 1.171.38.41l (Rigaku OD, 2015)'
_computing_data_reduction 'CrysAlisPro 1.171.38.41l (Rigaku OD, 2015)'
_computing_structure_refinement 'SHELXL-2018/3 (Sheldrick, 2018)'
_computing_structure_solution 'SHELXS-2013 (Sheldrick, 2013)'
_diffrn_ambient_temperature 115.7(10)
_diffrn_measured_fraction_theta_full 0.989
_diffrn_measured_fraction_theta_max 0.989
_diffrn_measurement_device 'four-circle diffractometer'
_diffrn_measurement_device_type 'Xcalibur, Sapphire3, Gemini'
_diffrn_measurement_method '\w scans'
_diffrn_radiation_monochromator graphite
_diffrn_radiation_type MoK\a
_diffrn_radiation_wavelength 0.71073
_diffrn_reflns_av_R_equivalents 0.0318
_diffrn_reflns_av_unetI/netI 0.0438
_diffrn_reflns_Laue_measured_fraction_full 0.989
_diffrn_reflns_Laue_measured_fraction_max 0.989
_diffrn_reflns_limit_h_max 10
_diffrn_reflns_limit_h_min -12
_diffrn_reflns_limit_k_max 19
_diffrn_reflns_limit_k_min -16
_diffrn_reflns_limit_l_max 16
_diffrn_reflns_limit_l_min -16
_diffrn_reflns_number 8769
_diffrn_reflns_point_group_measured_fraction_full 0.989
_diffrn_reflns_point_group_measured_fraction_max 0.989
_diffrn_reflns_theta_full 25.498
_diffrn_reflns_theta_max 25.498
_diffrn_reflns_theta_min 3.432
_diffrn_source 'fine-focus sealed X-ray tube'
_exptl_absorpt_coefficient_mu 10.880
_exptl_absorpt_correction_T_max 1.00000
_exptl_absorpt_correction_T_min 0.39371
_exptl_absorpt_correction_type multi-scan
_exptl_absorpt_process_details
;
CrysAlisPro 1.171.38.41l (Rigaku Oxford Diffraction, 2015)
Empirical absorption correction using spherical harmonics,
 implemented in SCALE3 ABSPACK scaling algorithm.
;
_exptl_crystal_colour colorless
_exptl_crystal_density_diffrn 1.988
_exptl_crystal_description block
_exptl_crystal_F_000 1120
_exptl_crystal_size_max 0.4
_exptl_crystal_size_mid 0.4
_exptl_crystal_size_min 0.4
_refine_diff_density_max 1.212
_refine_diff_density_min -1.715
_refine_diff_density_rms 0.147
_refine_ls_extinction_method none
_refine_ls_goodness_of_fit_ref 1.041
_refine_ls_hydrogen_treatment constr
_refine_ls_matrix_type full
_refine_ls_number_parameters 235
_refine_ls_number_reflns 3653
_refine_ls_number_restraints 0
_refine_ls_restrained_S_all 1.041
_refine_ls_R_factor_all 0.0447
_refine_ls_R_factor_gt 0.0310
_refine_ls_shift/su_max 0.002
_refine_ls_shift/su_mean 0.000
_refine_ls_structure_factor_coef Fsqd
_refine_ls_weighting_details 'w=1/[\s^2^(Fo^2^)+(0.0280P)^2^] where P=(Fo^2^+2Fc^2^)/3'
_refine_ls_weighting_scheme calc
_refine_ls_wR_factor_gt 0.0624
_refine_ls_wR_factor_ref 0.0675
_reflns_Friedel_coverage 0.000
_reflns_number_gt 2901
_reflns_number_total 3653
_reflns_threshold_expression 'I > 2\s(I)'
_cod_data_source_file c9cp06924k2.cif
_cod_data_source_block AP379Kr
_cod_depositor_comments 'Adding full bibliography for 7240350--7240358.cif.'
_cod_original_sg_symbol_H-M 'P 21/n'
_cod_database_code 7240356
_shelx_shelxl_version_number 2018/3
_shelx_space_group_comment
;
The symmetry employed for this shelxl refinement is uniquely defined
by the following loop, which should always be used as a source of
symmetry information in preference to the above space-group names.
They are only intended as comments.
;

loop_
_space_group_symop_operation_xyz
'x, y, z'
'-x+1/2, y+1/2, -z+1/2'
'-x, -y, -z'
'x-1/2, -y-1/2, z-1/2'

loop_
_atom_site_label
_atom_site_type_symbol
_atom_site_fract_x
_atom_site_fract_y
_atom_site_fract_z
_atom_site_U_iso_or_equiv
_atom_site_adp_type
_atom_site_occupancy
_atom_site_site_symmetry_order
_atom_site_calc_flag
_atom_site_refinement_flags_posn
_atom_site_refinement_flags_adp
_atom_site_refinement_flags_occupancy
_atom_site_disorder_assembly
_atom_site_disorder_group
C1 C 0.2005(6) -0.1311(3) 0.7247(4) 0.0231(13) Uani 1 1 d . . . . .
C2 C 0.2344(7) -0.1604(3) 0.6375(4) 0.0322(15) Uani 1 1 d . . . . .
H2 H 0.291006 -0.127512 0.608557 0.039 Uiso 1 1 calc R U . . .
C3 C 0.1849(8) -0.2385(4) 0.5926(4) 0.0404(18) Uani 1 1 d . . . . .
H3 H 0.209762 -0.257681 0.534679 0.048 Uiso 1 1 calc R U . . .
C4 C 0.1007(7) -0.2864(4) 0.6328(5) 0.0402(17) Uani 1 1 d . . . . .
H4 H 0.067018 -0.338085 0.601654 0.048 Uiso 1 1 calc R U . . .
C5 C 0.0640(7) -0.2594(3) 0.7202(5) 0.0343(15) Uani 1 1 d . . . . .
H5 H 0.005404 -0.292596 0.746875 0.041 Uiso 1 1 calc R U . . .
C6 C 0.1160(6) -0.1811(3) 0.7684(4) 0.0260(13) Uani 1 1 d . . . . .
C7 C 0.0800(6) -0.1556(3) 0.8640(4) 0.0238(13) Uani 1 1 d . . . . .
C8 C 0.1844(7) -0.1346(3) 0.9560(4) 0.0274(14) Uani 1 1 d . . . . .
H8 H 0.278790 -0.137010 0.957515 0.033 Uiso 1 1 calc R U . . .
C9 C 0.1529(7) -0.1103(3) 1.0456(4) 0.0319(15) Uani 1 1 d . . . . .
H9 H 0.225130 -0.095734 1.106056 0.038 Uiso 1 1 calc R U . . .
C10 C 0.0135(8) -0.1075(4) 1.0450(5) 0.0391(17) Uani 1 1 d . . . . .
H10 H -0.008462 -0.091175 1.105236 0.047 Uiso 1 1 calc R U . . .
C11 C -0.0921(8) -0.1288(4) 0.9559(6) 0.0440(18) Uani 1 1 d . . . . .
H11 H -0.185985 -0.127667 0.955775 0.053 Uiso 1 1 calc R U . . .
C12 C -0.0594(7) -0.1525(3) 0.8647(5) 0.0352(15) Uani 1 1 d . . . . .
H12 H -0.132039 -0.166312 0.804106 0.042 Uiso 1 1 calc R U . . .
C13 C 0.2999(6) 0.0535(3) 0.6471(4) 0.0188(12) Uani 1 1 d . . . . .
C14 C 0.4249(6) 0.0475(3) 0.6193(4) 0.0257(13) Uani 1 1 d . . . . .
H14 H 0.496473 0.011011 0.656249 0.031 Uiso 1 1 calc R U . . .
C15 C 0.4425(6) 0.0947(3) 0.5384(4) 0.0257(13) Uani 1 1 d . . . . .
H15 H 0.525736 0.090020 0.520438 0.031 Uiso 1 1 calc R U . . .
C16 C 0.3364(7) 0.1500(3) 0.4827(4) 0.0269(14) Uani 1 1 d . . . . .
H16 H 0.348193 0.182235 0.427614 0.032 Uiso 1 1 calc R U . . .
C17 C 0.2122(6) 0.1561(3) 0.5110(4) 0.0259(13) Uani 1 1 d . . . . .
H17 H 0.141075 0.193082 0.474659 0.031 Uiso 1 1 calc R U . . .
C18 C 0.1937(6) 0.1080(3) 0.5924(4) 0.0189(12) Uani 1 1 d . . . . .
C19 C 0.0619(5) 0.1172(3) 0.6238(4) 0.0176(11) Uani 1 1 d . . . . .
C20 C 0.0273(6) 0.1960(3) 0.6566(4) 0.0252(13) Uani 1 1 d . . . . .
H20 H 0.085891 0.242437 0.658802 0.030 Uiso 1 1 calc R U . . .
C21 C -0.0955(6) 0.2048(4) 0.6859(4) 0.0289(14) Uani 1 1 d . . . . .
H21 H -0.118192 0.257010 0.708780 0.035 Uiso 1 1 calc R U . . .
C22 C -0.1838(6) 0.1360(4) 0.6812(4) 0.0305(14) Uani 1 1 d . . . . .
H22 H -0.266573 0.142563 0.699530 0.037 Uiso 1 1 calc R U . . .
C23 C -0.1501(6) 0.0586(4) 0.6498(4) 0.0290(14) Uani 1 1 d . . . . .
H23 H -0.209269 0.012456 0.647317 0.035 Uiso 1 1 calc R U . . .
C24 C -0.0269(6) 0.0492(3) 0.6215(4) 0.0257(13) Uani 1 1 d . . . . .
H24 H -0.003924 -0.003671 0.600701 0.031 Uiso 1 1 calc R U . . .
Br1 Br 0.53621(7) -0.05067(4) 0.87154(5) 0.03598(16) Uani 1 1 d . . . . .
Bi1 Bi 0.26773(2) -0.00276(2) 0.79335(2) 0.02067(8) Uani 1 1 d . . . . .

loop_
_atom_site_aniso_label
_atom_site_aniso_U_11
_atom_site_aniso_U_22
_atom_site_aniso_U_33
_atom_site_aniso_U_23
_atom_site_aniso_U_13
_atom_site_aniso_U_12
C1 0.022(4) 0.016(3) 0.025(3) -0.001(2) -0.001(3) 0.004(2)
C2 0.046(5) 0.028(3) 0.019(3) 0.004(2) 0.005(3) 0.014(3)
C3 0.058(5) 0.033(4) 0.020(3) -0.003(3) -0.003(3) 0.021(3)
C4 0.043(5) 0.019(3) 0.040(4) 0.000(3) -0.015(3) 0.006(3)
C5 0.037(4) 0.014(3) 0.038(4) 0.005(3) -0.010(3) 0.000(3)
C6 0.014(3) 0.023(3) 0.030(3) 0.002(2) -0.010(3) 0.005(2)
C7 0.020(4) 0.017(3) 0.032(3) 0.007(2) 0.005(3) -0.002(2)
C8 0.022(4) 0.026(3) 0.033(3) 0.007(3) 0.006(3) 0.003(3)
C9 0.039(4) 0.033(3) 0.029(3) 0.010(3) 0.018(3) 0.000(3)
C10 0.047(5) 0.036(4) 0.039(4) 0.018(3) 0.021(4) 0.012(3)
C11 0.029(4) 0.048(4) 0.064(5) 0.033(4) 0.027(4) 0.013(3)
C12 0.024(4) 0.030(3) 0.045(4) 0.017(3) 0.001(3) -0.005(3)
C13 0.023(3) 0.012(3) 0.023(3) 0.000(2) 0.009(3) -0.002(2)
C14 0.025(4) 0.020(3) 0.030(3) -0.005(2) 0.006(3) -0.002(3)
C15 0.024(4) 0.027(3) 0.030(3) -0.005(3) 0.014(3) -0.003(3)
C16 0.035(4) 0.023(3) 0.024(3) 0.000(2) 0.011(3) -0.004(3)
C17 0.030(4) 0.019(3) 0.029(3) 0.004(2) 0.009(3) 0.003(3)
C18 0.017(3) 0.017(3) 0.021(3) -0.005(2) 0.003(2) -0.003(2)
C19 0.008(3) 0.023(3) 0.017(3) 0.002(2) -0.003(2) 0.001(2)
C20 0.027(4) 0.025(3) 0.023(3) -0.004(2) 0.005(3) 0.000(3)
C21 0.026(4) 0.035(3) 0.025(3) -0.003(3) 0.006(3) 0.009(3)
C22 0.019(4) 0.047(4) 0.026(3) 0.001(3) 0.007(3) 0.000(3)
C23 0.021(4) 0.034(3) 0.029(3) -0.001(3) 0.002(3) -0.010(3)
C24 0.026(4) 0.026(3) 0.024(3) -0.003(2) 0.006(3) -0.001(3)
Br1 0.0237(4) 0.0394(4) 0.0366(3) 0.0063(3) -0.0032(3) 0.0034(3)
Bi1 0.02165(14) 0.01933(13) 0.02054(13) -0.00034(8) 0.00571(10) 0.00050(10)

loop_
_atom_type_symbol
_atom_type_description
_atom_type_scat_dispersion_real
_atom_type_scat_dispersion_imag
_atom_type_scat_source
C C 0.0033 0.0016 'International Tables Vol C Tables 4.2.6.8 and 6.1.1.4'
H H 0.0000 0.0000 'International Tables Vol C Tables 4.2.6.8 and 6.1.1.4'
Br Br -0.2901 2.4595 'International Tables Vol C Tables 4.2.6.8 and 6.1.1.4'
Bi Bi -4.1077 10.2566 'International Tables Vol C Tables 4.2.6.8 and 6.1.1.4'

loop_
_geom_angle_atom_site_label_1
_geom_angle_atom_site_label_2
_geom_angle_atom_site_label_3
_geom_angle
_geom_angle_site_symmetry_1
_geom_angle_site_symmetry_3
_geom_angle_publ_flag
C2 C1 C6 119.3(5) . . ?
C2 C1 Bi1 121.8(4) . . ?
C6 C1 Bi1 118.8(3) . . ?
C1 C2 C3 120.8(6) . . ?
C1 C2 H2 119.6 . . ?
C3 C2 H2 119.6 . . ?
C4 C3 C2 120.3(5) . . ?
C4 C3 H3 119.9 . . ?
C2 C3 H3 119.9 . . ?
C3 C4 C5 120.7(5) . . ?
C3 C4 H4 119.6 . . ?
C5 C4 H4 119.6 . . ?
C4 C5 C6 119.8(6) . . ?
C4 C5 H5 120.1 . . ?
C6 C5 H5 120.1 . . ?
C1 C6 C5 119.0(5) . . ?
C1 C6 C7 122.4(5) . . ?
C5 C6 C7 118.6(5) . . ?
C8 C7 C12 117.6(5) . . ?
C8 C7 C6 121.2(5) . . ?
C12 C7 C6 121.2(5) . . ?
C9 C8 C7 122.0(6) . . ?
C9 C8 H8 119.0 . . ?
C7 C8 H8 119.0 . . ?
C8 C9 C10 119.7(6) . . ?
C8 C9 H9 120.2 . . ?
C10 C9 H9 120.2 . . ?
C11 C10 C9 119.9(6) . . ?
C11 C10 H10 120.1 . . ?
C9 C10 H10 120.1 . . ?
C10 C11 C12 120.2(6) . . ?
C10 C11 H11 119.9 . . ?
C12 C11 H11 119.9 . . ?
C7 C12 C11 120.7(6) . . ?
C7 C12 H12 119.7 . . ?
C11 C12 H12 119.7 . . ?
C18 C13 C14 119.7(5) . . ?
C18 C13 Bi1 114.6(3) . . ?
C14 C13 Bi1 124.9(4) . . ?
C15 C14 C13 120.5(5) . . ?
C15 C14 H14 119.7 . . ?
C13 C14 H14 119.7 . . ?
C14 C15 C16 120.4(5) . . ?
C14 C15 H15 119.8 . . ?
C16 C15 H15 119.8 . . ?
C15 C16 C17 118.9(5) . . ?
C15 C16 H16 120.6 . . ?
C17 C16 H16 120.6 . . ?
C18 C17 C16 120.8(5) . . ?
C18 C17 H17 119.6 . . ?
C16 C17 H17 119.6 . . ?
C17 C18 C13 119.7(5) . . ?
C17 C18 C19 120.2(5) . . ?
C13 C18 C19 120.1(4) . . ?
C24 C19 C20 118.9(5) . . ?
C24 C19 C18 121.5(5) . . ?
C20 C19 C18 119.6(5) . . ?
C21 C20 C19 119.7(5) . . ?
C21 C20 H20 120.2 . . ?
C19 C20 H20 120.2 . . ?
C22 C21 C20 120.2(5) . . ?
C22 C21 H21 119.9 . . ?
C20 C21 H21 119.9 . . ?
C23 C22 C21 120.4(5) . . ?
C23 C22 H22 119.8 . . ?
C21 C22 H22 119.8 . . ?
C22 C23 C24 119.7(5) . . ?
C22 C23 H23 120.1 . . ?
C24 C23 H23 120.1 . . ?
C19 C24 C23 121.1(5) . . ?
C19 C24 H24 119.5 . . ?
C23 C24 H24 119.5 . . ?
C1 Bi1 C13 96.09(17) . . ?
C1 Bi1 Br1 92.33(14) . . ?
C13 Bi1 Br1 93.63(14) . . ?

loop_
_geom_bond_atom_site_label_1
_geom_bond_atom_site_label_2
_geom_bond_distance
_geom_bond_site_symmetry_2
_geom_bond_publ_flag
C1 C2 1.385(7) . ?
C1 C6 1.400(7) . ?
C1 Bi1 2.240(5) . ?
C2 C3 1.393(8) . ?
C2 H2 0.9300 . ?
C3 C4 1.353(8) . ?
C3 H3 0.9300 . ?
C4 C5 1.389(8) . ?
C4 H4 0.9300 . ?
C5 C6 1.416(7) . ?
C5 H5 0.9300 . ?
C6 C7 1.480(7) . ?
C7 C8 1.384(8) . ?
C7 C12 1.386(8) . ?
C8 C9 1.378(7) . ?
C8 H8 0.9300 . ?
C9 C10 1.380(8) . ?
C9 H9 0.9300 . ?
C10 C11 1.365(10) . ?
C10 H10 0.9300 . ?
C11 C12 1.402(8) . ?
C11 H11 0.9300 . ?
C12 H12 0.9300 . ?
C13 C18 1.383(7) . ?
C13 C14 1.400(7) . ?
C13 Bi1 2.252(5) . ?
C14 C15 1.366(7) . ?
C14 H14 0.9300 . ?
C15 C16 1.394(8) . ?
C15 H15 0.9300 . ?
C16 C17 1.396(7) . ?
C16 H16 0.9300 . ?
C17 C18 1.382(6) . ?
C17 H17 0.9300 . ?
C18 C19 1.496(7) . ?
C19 C24 1.383(7) . ?
C19 C20 1.396(7) . ?
C20 C21 1.395(7) . ?
C20 H20 0.9300 . ?
C21 C22 1.384(8) . ?
C21 H21 0.9300 . ?
C22 C23 1.366(7) . ?
C22 H22 0.9300 . ?
C23 C24 1.392(7) . ?
C23 H23 0.9300 . ?
C24 H24 0.9300 . ?
Br1 Bi1 2.6557(7) . ?

loop_
_geom_torsion_atom_site_label_1
_geom_torsion_atom_site_label_2
_geom_torsion_atom_site_label_3
_geom_torsion_atom_site_label_4
_geom_torsion
_geom_torsion_site_symmetry_1
_geom_torsion_site_symmetry_2
_geom_torsion_site_symmetry_3
_geom_torsion_site_symmetry_4
_geom_torsion_publ_flag
C6 C1 C2 C3 0.4(9) . . . . ?
Bi1 C1 C2 C3 -176.4(5) . . . . ?
C1 C2 C3 C4 1.0(9) . . . . ?
C2 C3 C4 C5 -0.9(10) . . . . ?
C3 C4 C5 C6 -0.5(9) . . . . ?
C2 C1 C6 C5 -1.8(8) . . . . ?
Bi1 C1 C6 C5 175.1(4) . . . . ?
C2 C1 C6 C7 177.6(5) . . . . ?
Bi1 C1 C6 C7 -5.5(7) . . . . ?
C4 C5 C6 C1 1.9(8) . . . . ?
C4 C5 C6 C7 -177.5(5) . . . . ?
C1 C6 C7 C8 -54.0(7) . . . . ?
C5 C6 C7 C8 125.4(6) . . . . ?
C1 C6 C7 C12 126.5(6) . . . . ?
C5 C6 C7 C12 -54.1(7) . . . . ?
C12 C7 C8 C9 -0.9(8) . . . . ?
C6 C7 C8 C9 179.6(5) . . . . ?
C7 C8 C9 C10 0.9(8) . . . . ?
C8 C9 C10 C11 -0.1(9) . . . . ?
C9 C10 C11 C12 -0.8(9) . . . . ?
C8 C7 C12 C11 0.0(8) . . . . ?
C6 C7 C12 C11 179.5(5) . . . . ?
C10 C11 C12 C7 0.8(9) . . . . ?
C18 C13 C14 C15 -0.2(8) . . . . ?
Bi1 C13 C14 C15 -169.4(4) . . . . ?
C13 C14 C15 C16 0.3(8) . . . . ?
C14 C15 C16 C17 0.0(8) . . . . ?
C15 C16 C17 C18 -0.4(8) . . . . ?
C16 C17 C18 C13 0.6(8) . . . . ?
C16 C17 C18 C19 178.2(5) . . . . ?
C14 C13 C18 C17 -0.2(8) . . . . ?
Bi1 C13 C18 C17 170.1(4) . . . . ?
C14 C13 C18 C19 -177.8(4) . . . . ?
Bi1 C13 C18 C19 -7.5(6) . . . . ?
C17 C18 C19 C24 121.3(6) . . . . ?
C13 C18 C19 C24 -61.1(7) . . . . ?
C17 C18 C19 C20 -58.9(7) . . . . ?
C13 C18 C19 C20 118.7(5) . . . . ?
C24 C19 C20 C21 -0.2(8) . . . . ?
C18 C19 C20 C21 -180.0(5) . . . . ?
C19 C20 C21 C22 -0.9(8) . . . . ?
C20 C21 C22 C23 1.3(8) . . . . ?
C21 C22 C23 C24 -0.6(8) . . . . ?
C20 C19 C24 C23 0.9(8) . . . . ?
C18 C19 C24 C23 -179.3(5) . . . . ?
C22 C23 C24 C19 -0.5(8) . . . . ?
